data_4038913
loop_
_publ_author_name
'Chaudhri, Nivedita'
'Zeller, Matthias'
'Br\"uckner, Christian'

_publ_section_title
;
 Stepwise Reduction of Octaethyl-\b,\b&#x2032;-dioxochlorin Isomers:
 Access to Structurally and Electronically Diverse Hydroporphyrins
;
_journal_name_full 'The Journal of Organic Chemistry'
_journal_paper_doi 10.1021/acs.joc.0c01989
_journal_year 2020
_chemical_formula_sum 'C36 H48 N4 O2'
_chemical_formula_weight 568.78
_space_group_crystal_system triclinic
_space_group_IT_number 2
_space_group_name_Hall '-P 1'
_space_group_name_H-M_alt 'P -1'
_atom_sites_solution_hydrogens geom
_atom_sites_solution_primary direct
_atom_sites_solution_secondary difmap
_audit_creation_method SHELXL-2018/3
_cell_angle_alpha 94.5164(13)
_cell_angle_beta 93.3913(13)
_cell_angle_gamma 106.5581(12)
_cell_formula_units_Z 2
_cell_length_a 11.4151(5)
_cell_length_b 11.6462(5)
_cell_length_c 12.5464(6)
_cell_measurement_reflns_used 9515
_cell_measurement_temperature 150(2)
_cell_measurement_theta_max 79.7660
_cell_measurement_theta_min 3.5467
_cell_volume 1588.00(12)
_computing_cell_refinement 'SAINT V8.38A (Bruker, 2016)'
_computing_data_collection 'Apex3 v2018.1-0 (Bruker, 2018)'
_computing_data_reduction 'SAINT V8.38A (Bruker, 2016)'
_computing_structure_refinement
;  
SHELXL-2018/3 (Sheldrick, 2015, 2018), 
SHELXLE Rev946 (H\"ubschle et al., 2011)
;
_computing_structure_solution 'SHELXS-97 (Sheldrick, 2008)'
_diffrn_ambient_temperature 150(2)
_diffrn_detector_area_resol_mean 10.4167
_diffrn_measured_fraction_theta_full 0.996
_diffrn_measured_fraction_theta_max 0.977
_diffrn_measurement_device_type
;
Bruker AXS D8 Quest diffractometer with PhotonII charge-integrating pixel 
array detector (CPAD)
;
_diffrn_measurement_method 'omega and phi scans'
_diffrn_radiation_monochromator 'laterally graded multilayer (Goebel) mirror'
_diffrn_radiation_type CuK\a
_diffrn_radiation_wavelength 1.54178
_diffrn_reflns_av_R_equivalents 0.0369
_diffrn_reflns_av_unetI/netI 0.0247
_diffrn_reflns_Laue_measured_fraction_full 0.996
_diffrn_reflns_Laue_measured_fraction_max 0.977
_diffrn_reflns_limit_h_max 14
_diffrn_reflns_limit_h_min -14
_diffrn_reflns_limit_k_max 14
_diffrn_reflns_limit_k_min -14
_diffrn_reflns_limit_l_max 16
_diffrn_reflns_limit_l_min -15
_diffrn_reflns_number 60098
_diffrn_reflns_point_group_measured_fraction_full 0.996
_diffrn_reflns_point_group_measured_fraction_max 0.977
_diffrn_reflns_theta_full 67.679
_diffrn_reflns_theta_max 81.645
_diffrn_reflns_theta_min 3.547
_diffrn_source 'I-mu-S microsource X-ray tube'
_diffrn_source_current '1.0 mA'
_diffrn_source_voltage '50 kV'
_exptl_absorpt_coefficient_mu 0.575
_exptl_absorpt_correction_T_max 0.7543
_exptl_absorpt_correction_T_min 0.6162
_exptl_absorpt_correction_type multi-scan
_exptl_absorpt_process_details
;
 SADABS 2016/2: Krause, L., Herbst-Irmer, R., Sheldrick G.M. & Stalke D.,
 J. Appl. Cryst. 48 (2015) 3-10
;
_exptl_crystal_colour red
_exptl_crystal_density_diffrn 1.190
_exptl_crystal_description rod
_exptl_crystal_F_000 616
_exptl_crystal_size_max 0.210
_exptl_crystal_size_mid 0.170
_exptl_crystal_size_min 0.140
_refine_diff_density_max 0.318
_refine_diff_density_min -0.208
_refine_diff_density_rms 0.043
_refine_ls_extinction_coef 0.0097(11)
_refine_ls_extinction_expression Fc^*^=kFc[1+0.001xFc^2^\l^3^/sin(2\q)]^-1/4^
_refine_ls_extinction_method 'SHELXL-2018/3 (Sheldrick 2018)'
_refine_ls_goodness_of_fit_ref 1.155
_refine_ls_hydrogen_treatment constr
_refine_ls_matrix_type full
_refine_ls_number_parameters 409
_refine_ls_number_reflns 6853
_refine_ls_number_restraints 39
_refine_ls_restrained_S_all 1.153
_refine_ls_R_factor_all 0.0501
_refine_ls_R_factor_gt 0.0487
_refine_ls_shift/su_max 0.001
_refine_ls_shift/su_mean 0.000
_refine_ls_structure_factor_coef Fsqd
_refine_ls_weighting_details 'w=1/[\s^2^(Fo^2^)+(0.0581P)^2^+0.5711P] where P=(Fo^2^+2Fc^2^)/3'
_refine_ls_weighting_scheme calc
_refine_ls_wR_factor_gt 0.1309
_refine_ls_wR_factor_ref 0.1322
_reflns_Friedel_coverage 0.000
_reflns_number_gt 6509
_reflns_number_total 6853
_reflns_threshold_expression 'I > 2\s(I)'
_cod_data_source_file jo0c01989_si_003.cif
_cod_data_source_block 11-O7-(OH)3-rac
_cod_database_code 4038913
_shelx_shelxl_version_number 2018/3
_shelx_space_group_comment
;
The symmetry employed for this shelxl refinement is uniquely defined
by the following loop, which should always be used as a source of
symmetry information in preference to the above space-group names.
They are only intended as comments.
;
_shelx_estimated_absorpt_t_min 0.889
_shelx_estimated_absorpt_t_max 0.924

loop_
_space_group_symop_operation_xyz
'x, y, z'
'-x, -y, -z'

loop_
_atom_site_label
_atom_site_type_symbol
_atom_site_fract_x
_atom_site_fract_y
_atom_site_fract_z
_atom_site_U_iso_or_equiv
_atom_site_adp_type
_atom_site_occupancy
_atom_site_site_symmetry_order
_atom_site_calc_flag
_atom_site_refinement_flags_posn
_atom_site_refinement_flags_adp
_atom_site_refinement_flags_occupancy
_atom_site_disorder_assembly
_atom_site_disorder_group
O1 O 1.25377(10) 0.56430(9) 0.70187(9) 0.0404(3) Uani 1 1 d . . . . .
N1 N 1.14146(9) 0.26588(9) 0.76262(8) 0.0240(2) Uani 1 1 d . . . . .
N2 N 0.94153(9) 0.13129(9) 0.59481(8) 0.0249(2) Uani 1 1 d . . . . .
H2 H 0.982205 0.112492 0.649280 0.030 Uiso 1 1 calc R U . . .
N3 N 0.92626(9) -0.08207(9) 0.71296(8) 0.0241(2) Uani 1 1 d . . . . .
N4 N 1.11269(9) 0.04834(9) 0.88112(8) 0.0235(2) Uani 1 1 d . . . . .
H4 H 1.077704 0.063766 0.821694 0.028 Uiso 1 1 calc R U . . .
C1 C 1.22743(11) 0.31313(11) 0.84787(10) 0.0236(3) Uani 1 1 d . . . . .
C2 C 1.29578(11) 0.44443(11) 0.84162(10) 0.0258(3) Uani 1 1 d . . . . .
C3 C 1.23264(12) 0.46788(11) 0.73938(11) 0.0280(3) Uani 1 1 d . . . . .
C4 C 1.14000(11) 0.35249(11) 0.69802(10) 0.0249(3) Uani 1 1 d . . . . .
C5 C 1.06180(11) 0.34272(12) 0.60488(10) 0.0270(3) Uani 1 1 d . . . . .
H5 H 1.073301 0.413049 0.568393 0.032 Uiso 1 1 calc R U . . .
C6 C 0.97087(11) 0.24311(11) 0.56086(10) 0.0258(3) Uani 1 1 d D . . . .
C7 C 0.88714(16) 0.23989(16) 0.46191(14) 0.0261(4) Uani 0.930(3) 1 d D U P A 1
H7 H 0.934084 0.239961 0.397084 0.031 Uiso 0.930(3) 1 calc R U P A 1
O2 O 0.84746(10) 0.34412(9) 0.47040(9) 0.0363(3) Uani 0.930(3) 1 d D U P A 1
H2O1 H 0.819401 0.354784 0.409753 0.054 Uiso 0.930(3) 1 calc R U P A 1
C7B C 0.8643(17) 0.2503(17) 0.4844(16) 0.030(5) Uani 0.070(3) 1 d D U P A 2
H7B H 0.816431 0.301501 0.517533 0.036 Uiso 0.070(3) 1 calc R U P A 2
O2B O 0.9192(17) 0.2971(17) 0.3918(14) 0.055(5) Uani 0.070(3) 1 d D U P A 2
H2O2 H 0.949717 0.372080 0.403934 0.082 Uiso 0.070(3) 1 calc R U P A 2
C8 C 0.78575(11) 0.11628(11) 0.45835(10) 0.0254(3) Uani 1 1 d D . . . .
C9 C 0.84294(11) 0.05040(11) 0.53666(10) 0.0251(3) Uani 1 1 d . . . . .
C10 C 0.79963(11) -0.06828(12) 0.55136(10) 0.0267(3) Uani 1 1 d . . . . .
H10 H 0.734294 -0.114790 0.501479 0.032 Uiso 1 1 calc R U . . .
C11 C 0.83932(11) -0.13184(11) 0.63160(10) 0.0250(3) Uani 1 1 d . . . . .
C12 C 0.78425(11) -0.26017(11) 0.63752(10) 0.0264(3) Uani 1 1 d . . . . .
C13 C 0.84013(11) -0.28780(11) 0.72675(10) 0.0262(3) Uani 1 1 d . . . . .
C14 C 0.92853(11) -0.17587(11) 0.77386(10) 0.0241(3) Uani 1 1 d . . . . .
C15 C 1.00026(11) -0.16536(11) 0.86911(10) 0.0250(3) Uani 1 1 d . . . . .
H15 H 0.990458 -0.237069 0.903274 0.030 Uiso 1 1 calc R U . . .
C16 C 1.08541(11) -0.06183(11) 0.92106(10) 0.0241(3) Uani 1 1 d . . . . .
C17 C 1.16085(11) -0.04820(11) 1.01851(10) 0.0247(3) Uani 1 1 d . . . . .
C18 C 1.23364(11) 0.07037(11) 1.03378(10) 0.0241(3) Uani 1 1 d . . . . .
C19 C 1.20187(11) 0.13010(11) 0.94709(10) 0.0234(2) Uani 1 1 d . . . . .
C20 C 1.25272(11) 0.25195(11) 0.93065(10) 0.0245(3) Uani 1 1 d . . . . .
H20 H 1.313167 0.298174 0.984780 0.029 Uiso 1 1 calc R U . . .
C21 C 1.43370(12) 0.46345(12) 0.83083(11) 0.0298(3) Uani 1 1 d . . . . .
H21A H 1.472178 0.548623 0.819213 0.036 Uiso 1 1 calc R U . . .
H21B H 1.471849 0.448413 0.899246 0.036 Uiso 1 1 calc R U . . .
C22 C 1.46174(14) 0.38344(15) 0.74020(14) 0.0420(4) Uani 1 1 d . . . . .
H22A H 1.434420 0.405297 0.671162 0.063 Uiso 1 1 calc R U . . .
H22B H 1.418591 0.299056 0.747518 0.063 Uiso 1 1 calc R U . . .
H22C H 1.550279 0.394361 0.743490 0.063 Uiso 1 1 calc R U . . .
C23 C 1.27729(12) 0.52719(12) 0.93689(11) 0.0306(3) Uani 1 1 d . . . . .
H23A H 1.316347 0.508286 1.003190 0.037 Uiso 1 1 calc R U . . .
H23B H 1.319795 0.611688 0.925884 0.037 Uiso 1 1 calc R U . . .
C24 C 1.14340(14) 0.51618(14) 0.95287(13) 0.0379(3) Uani 1 1 d . . . . .
H24A H 1.107219 0.546892 0.892588 0.057 Uiso 1 1 calc R U . . .
H24B H 1.138451 0.563140 1.019905 0.057 Uiso 1 1 calc R U . . .
H24C H 1.098419 0.431441 0.956404 0.057 Uiso 1 1 calc R U . . .
C25 C 0.76301(12) 0.04928(13) 0.34476(11) 0.0314(3) Uani 1 1 d . . . . .
H25A H 0.842348 0.042719 0.321299 0.038 Uiso 1 1 calc R U . . .
H25B H 0.709198 -0.033459 0.348224 0.038 Uiso 1 1 calc R U . . .
C26 C 0.70510(16) 0.10775(17) 0.26091(12) 0.0442(4) Uani 1 1 d . . . . .
H26A H 0.698322 0.062076 0.190660 0.066 Uiso 1 1 calc R U . . .
H26B H 0.756296 0.190587 0.257951 0.066 Uiso 1 1 calc R U . . .
H26C H 0.623223 0.108425 0.279866 0.066 Uiso 1 1 calc R U . . .
C27 C 0.66420(13) 0.12844(14) 0.49865(12) 0.0343(3) Uani 1 1 d . . . . .
H27A H 0.635864 0.184257 0.455139 0.041 Uiso 1 1 calc R U . . .
H27B H 0.601863 0.048782 0.485365 0.041 Uiso 1 1 calc R U . . .
C28 C 0.66926(16) 0.17333(18) 0.61680(13) 0.0474(4) Uani 1 1 d . . . . .
H28A H 0.728928 0.253253 0.631068 0.071 Uiso 1 1 calc R U . . .
H28B H 0.694016 0.117340 0.661301 0.071 Uiso 1 1 calc R U . . .
H28C H 0.588076 0.178241 0.633987 0.071 Uiso 1 1 calc R U . . .
C29 C 0.68195(12) -0.34119(12) 0.56212(12) 0.0325(3) Uani 1 1 d . . . . .
H29A H 0.680614 -0.425836 0.567909 0.039 Uiso 1 1 calc R U . . .
H29B H 0.698039 -0.323262 0.487627 0.039 Uiso 1 1 calc R U . . .
C30 C 0.55641(13) -0.32721(15) 0.58473(14) 0.0412(4) Uani 1 1 d . . . . .
H30A H 0.556441 -0.244023 0.577511 0.062 Uiso 1 1 calc R U . . .
H30B H 0.539008 -0.346641 0.657825 0.062 Uiso 1 1 calc R U . . .
H30C H 0.493265 -0.381993 0.533344 0.062 Uiso 1 1 calc R U . . .
C31 C 0.81831(13) -0.40779(12) 0.76951(12) 0.0333(3) Uani 1 1 d . . . . .
H31A H 0.731107 -0.454430 0.752432 0.040 Uiso 1 1 calc R U . . .
H31B H 0.834645 -0.395677 0.848589 0.040 Uiso 1 1 calc R U . . .
C32 C 0.89899(18) -0.47981(15) 0.72302(15) 0.0486(4) Uani 1 1 d . . . . .
H32A H 0.879842 -0.496085 0.645141 0.073 Uiso 1 1 calc R U . . .
H32B H 0.883613 -0.556148 0.755225 0.073 Uiso 1 1 calc R U . . .
H32C H 0.985452 -0.433561 0.738776 0.073 Uiso 1 1 calc R U . . .
C33 C 1.16109(12) -0.14486(12) 1.09102(11) 0.0294(3) Uani 1 1 d . . . . .
H33A H 1.088258 -0.214850 1.069759 0.035 Uiso 1 1 calc R U . . .
H33B H 1.154639 -0.114137 1.165634 0.035 Uiso 1 1 calc R U . . .
C34 C 1.27630(14) -0.18597(13) 1.08725(13) 0.0384(3) Uani 1 1 d . . . . .
H34A H 1.284212 -0.214804 1.013276 0.058 Uiso 1 1 calc R U . . .
H34B H 1.270398 -0.251274 1.133236 0.058 Uiso 1 1 calc R U . . .
H34C H 1.348349 -0.118260 1.112806 0.058 Uiso 1 1 calc R U . . .
C35 C 1.33018(12) 0.13021(12) 1.12332(10) 0.0279(3) Uani 1 1 d . . . . .
H35A H 1.320350 0.078628 1.183179 0.033 Uiso 1 1 calc R U . . .
H35B H 1.317652 0.207747 1.150066 0.033 Uiso 1 1 calc R U . . .
C36 C 1.46067(13) 0.15366(14) 1.08952(13) 0.0367(3) Uani 1 1 d . . . . .
H36A H 1.476906 0.076709 1.070552 0.055 Uiso 1 1 calc R U . . .
H36B H 1.519196 0.198957 1.149045 0.055 Uiso 1 1 calc R U . . .
H36C H 1.469606 0.200347 1.027289 0.055 Uiso 1 1 calc R U . . .

loop_
_atom_site_aniso_label
_atom_site_aniso_U_11
_atom_site_aniso_U_22
_atom_site_aniso_U_33
_atom_site_aniso_U_23
_atom_site_aniso_U_13
_atom_site_aniso_U_12
O1 0.0380(6) 0.0274(5) 0.0485(6) 0.0142(4) -0.0112(5) -0.0017(4)
N1 0.0204(5) 0.0231(5) 0.0260(5) 0.0039(4) -0.0020(4) 0.0029(4)
N2 0.0217(5) 0.0251(5) 0.0255(5) 0.0051(4) -0.0034(4) 0.0034(4)
N3 0.0215(5) 0.0226(5) 0.0256(5) 0.0019(4) -0.0008(4) 0.0026(4)
N4 0.0221(5) 0.0226(5) 0.0231(5) 0.0035(4) -0.0028(4) 0.0028(4)
C1 0.0193(5) 0.0220(6) 0.0262(6) 0.0026(4) -0.0017(4) 0.0015(4)
C2 0.0224(6) 0.0213(6) 0.0292(6) 0.0035(5) -0.0034(5) 0.0003(5)
C3 0.0238(6) 0.0239(6) 0.0330(7) 0.0065(5) -0.0019(5) 0.0013(5)
C4 0.0208(6) 0.0240(6) 0.0276(6) 0.0044(5) -0.0007(5) 0.0028(5)
C5 0.0239(6) 0.0259(6) 0.0288(6) 0.0069(5) -0.0021(5) 0.0031(5)
C6 0.0230(6) 0.0274(6) 0.0254(6) 0.0050(5) -0.0008(5) 0.0047(5)
C7 0.0248(7) 0.0273(7) 0.0247(8) 0.0060(6) -0.0025(6) 0.0053(6)
O2 0.0413(6) 0.0297(6) 0.0373(6) 0.0063(4) -0.0116(5) 0.0115(5)
C7B 0.035(8) 0.029(7) 0.023(7) 0.005(6) 0.001(7) 0.004(6)
O2B 0.050(8) 0.057(8) 0.047(8) 0.020(7) -0.003(6) -0.005(7)
C8 0.0207(6) 0.0285(6) 0.0250(6) 0.0042(5) -0.0022(4) 0.0045(5)
C9 0.0200(5) 0.0286(6) 0.0243(6) 0.0028(5) -0.0006(4) 0.0039(5)
C10 0.0221(6) 0.0272(6) 0.0263(6) 0.0017(5) -0.0030(4) 0.0014(5)
C11 0.0212(6) 0.0248(6) 0.0263(6) 0.0018(5) 0.0009(4) 0.0027(5)
C12 0.0230(6) 0.0238(6) 0.0290(6) -0.0007(5) 0.0002(5) 0.0028(5)
C13 0.0222(6) 0.0227(6) 0.0306(6) 0.0015(5) 0.0010(5) 0.0024(5)
C14 0.0209(6) 0.0217(6) 0.0271(6) 0.0027(4) 0.0011(4) 0.0021(4)
C15 0.0232(6) 0.0222(6) 0.0274(6) 0.0040(5) 0.0016(5) 0.0030(5)
C16 0.0209(6) 0.0243(6) 0.0250(6) 0.0035(5) 0.0013(4) 0.0033(5)
C17 0.0233(6) 0.0267(6) 0.0233(6) 0.0043(5) 0.0010(4) 0.0058(5)
C18 0.0218(6) 0.0259(6) 0.0232(6) 0.0028(5) 0.0000(4) 0.0052(5)
C19 0.0204(5) 0.0249(6) 0.0232(6) 0.0029(4) -0.0007(4) 0.0043(5)
C20 0.0210(6) 0.0235(6) 0.0259(6) 0.0021(4) -0.0025(4) 0.0026(4)
C21 0.0220(6) 0.0284(6) 0.0335(7) 0.0040(5) -0.0025(5) -0.0007(5)
C22 0.0290(7) 0.0429(8) 0.0479(9) -0.0045(7) 0.0055(6) 0.0029(6)
C23 0.0279(6) 0.0245(6) 0.0349(7) 0.0012(5) -0.0010(5) 0.0017(5)
C24 0.0331(7) 0.0368(8) 0.0427(8) 0.0013(6) 0.0033(6) 0.0089(6)
C25 0.0267(6) 0.0382(7) 0.0274(6) 0.0016(5) -0.0028(5) 0.0079(5)
C26 0.0445(9) 0.0603(10) 0.0304(7) 0.0053(7) -0.0054(6) 0.0209(8)
C27 0.0260(6) 0.0430(8) 0.0356(7) 0.0067(6) 0.0030(5) 0.0121(6)
C28 0.0474(9) 0.0628(11) 0.0388(8) 0.0049(7) 0.0121(7) 0.0252(8)
C29 0.0287(7) 0.0274(6) 0.0352(7) -0.0009(5) -0.0057(5) 0.0006(5)
C30 0.0248(7) 0.0434(8) 0.0476(9) 0.0048(7) -0.0036(6) -0.0013(6)
C31 0.0313(7) 0.0236(6) 0.0390(7) 0.0047(5) -0.0033(6) -0.0007(5)
C32 0.0659(11) 0.0362(8) 0.0485(9) 0.0059(7) -0.0009(8) 0.0234(8)
C33 0.0309(7) 0.0275(6) 0.0278(6) 0.0067(5) 0.0002(5) 0.0046(5)
C34 0.0423(8) 0.0321(7) 0.0433(8) 0.0076(6) 0.0014(6) 0.0141(6)
C35 0.0280(6) 0.0271(6) 0.0259(6) 0.0022(5) -0.0044(5) 0.0051(5)
C36 0.0257(7) 0.0387(8) 0.0426(8) 0.0053(6) -0.0061(6) 0.0056(6)

loop_
_atom_type_symbol
_atom_type_description
_atom_type_scat_dispersion_real
_atom_type_scat_dispersion_imag
_atom_type_scat_source
C C 0.0181 0.0091 'International Tables Vol C Tables 4.2.6.8 and 6.1.1.4'
H H 0.0000 0.0000 'International Tables Vol C Tables 4.2.6.8 and 6.1.1.4'
N N 0.0311 0.0180 'International Tables Vol C Tables 4.2.6.8 and 6.1.1.4'
O O 0.0492 0.0322 'International Tables Vol C Tables 4.2.6.8 and 6.1.1.4'

loop_
_geom_angle_atom_site_label_1
_geom_angle_atom_site_label_2
_geom_angle_atom_site_label_3
_geom_angle
_geom_angle_site_symmetry_1
_geom_angle_site_symmetry_3
_geom_angle_publ_flag
C4 N1 C1 109.26(10) . . ?
C6 N2 C9 113.97(10) . . ?
C6 N2 H2 123.0 . . ?
C9 N2 H2 123.0 . . ?
C11 N3 C14 104.98(10) . . ?
C19 N4 C16 109.90(10) . . ?
C19 N4 H4 125.1 . . ?
C16 N4 H4 125.1 . . ?
C20 C1 N1 125.61(11) . . ?
C20 C1 C2 121.71(11) . . ?
N1 C1 C2 112.68(10) . . ?
C3 C2 C1 100.56(10) . . ?
C3 C2 C23 109.99(11) . . ?
C1 C2 C23 112.67(10) . . ?
C3 C2 C21 111.03(11) . . ?
C1 C2 C21 111.94(10) . . ?
C23 C2 C21 110.31(10) . . ?
O1 C3 C4 128.03(12) . . ?
O1 C3 C2 125.44(12) . . ?
C4 C3 C2 106.51(10) . . ?
N1 C4 C5 127.27(11) . . ?
N1 C4 C3 110.96(11) . . ?
C5 C4 C3 121.75(11) . . ?
C6 C5 C4 127.21(12) . . ?
C6 C5 H5 116.4 . . ?
C4 C5 H5 116.4 . . ?
N2 C6 C5 127.22(12) . . ?
N2 C6 C7 108.29(11) . . ?
C5 C6 C7 124.47(12) . . ?
N2 C6 C7B 108.0(7) . . ?
C5 C6 C7B 122.8(7) . . ?
O2 C7 C6 108.38(13) . . ?
O2 C7 C8 116.69(14) . . ?
C6 C7 C8 104.26(12) . . ?
O2 C7 H7 109.1 . . ?
C6 C7 H7 109.1 . . ?
C8 C7 H7 109.1 . . ?
C7 O2 H2O1 109.5 . . ?
O2B C7B C6 105.2(15) . . ?
O2B C7B C8 110.9(15) . . ?
C6 C7B C8 103.7(11) . . ?
O2B C7B H7B 112.2 . . ?
C6 C7B H7B 112.2 . . ?
C8 C7B H7B 112.2 . . ?
C7B O2B H2O2 109.5 . . ?
C9 C8 C25 110.98(11) . . ?
C9 C8 C27 109.07(10) . . ?
C25 C8 C27 110.45(10) . . ?
C9 C8 C7B 103.4(7) . . ?
C25 C8 C7B 123.5(8) . . ?
C27 C8 C7B 98.2(9) . . ?
C9 C8 C7 102.08(10) . . ?
C25 C8 C7 110.93(11) . . ?
C27 C8 C7 113.04(12) . . ?
C10 C9 N2 125.16(11) . . ?
C10 C9 C8 125.76(11) . . ?
N2 C9 C8 108.99(10) . . ?
C9 C10 C11 128.50(12) . . ?
C9 C10 H10 115.8 . . ?
C11 C10 H10 115.8 . . ?
N3 C11 C10 125.34(11) . . ?
N3 C11 C12 112.02(11) . . ?
C10 C11 C12 122.57(11) . . ?
C13 C12 C11 106.09(11) . . ?
C13 C12 C29 128.23(12) . . ?
C11 C12 C29 125.60(12) . . ?
C12 C13 C14 106.16(11) . . ?
C12 C13 C31 128.07(12) . . ?
C14 C13 C31 125.77(12) . . ?
C15 C14 N3 125.36(11) . . ?
C15 C14 C13 123.85(11) . . ?
N3 C14 C13 110.74(11) . . ?
C14 C15 C16 127.80(12) . . ?
C14 C15 H15 116.1 . . ?
C16 C15 H15 116.1 . . ?
N4 C16 C15 123.45(11) . . ?
N4 C16 C17 107.37(10) . . ?
C15 C16 C17 129.15(12) . . ?
C18 C17 C16 107.32(11) . . ?
C18 C17 C33 126.53(11) . . ?
C16 C17 C33 126.16(11) . . ?
C17 C18 C19 107.59(11) . . ?
C17 C18 C35 128.47(11) . . ?
C19 C18 C35 123.94(11) . . ?
N4 C19 C20 125.35(11) . . ?
N4 C19 C18 107.82(10) . . ?
C20 C19 C18 126.83(11) . . ?
C1 C20 C19 129.19(11) . . ?
C1 C20 H20 115.4 . . ?
C19 C20 H20 115.4 . . ?
C22 C21 C2 114.39(11) . . ?
C22 C21 H21A 108.7 . . ?
C2 C21 H21A 108.7 . . ?
C22 C21 H21B 108.7 . . ?
C2 C21 H21B 108.7 . . ?
H21A C21 H21B 107.6 . . ?
C21 C22 H22A 109.5 . . ?
C21 C22 H22B 109.5 . . ?
H22A C22 H22B 109.5 . . ?
C21 C22 H22C 109.5 . . ?
H22A C22 H22C 109.5 . . ?
H22B C22 H22C 109.5 . . ?
C24 C23 C2 114.13(11) . . ?
C24 C23 H23A 108.7 . . ?
C2 C23 H23A 108.7 . . ?
C24 C23 H23B 108.7 . . ?
C2 C23 H23B 108.7 . . ?
H23A C23 H23B 107.6 . . ?
C23 C24 H24A 109.5 . . ?
C23 C24 H24B 109.5 . . ?
H24A C24 H24B 109.5 . . ?
C23 C24 H24C 109.5 . . ?
H24A C24 H24C 109.5 . . ?
H24B C24 H24C 109.5 . . ?
C26 C25 C8 114.91(12) . . ?
C26 C25 H25A 108.5 . . ?
C8 C25 H25A 108.5 . . ?
C26 C25 H25B 108.5 . . ?
C8 C25 H25B 108.5 . . ?
H25A C25 H25B 107.5 . . ?
C25 C26 H26A 109.5 . . ?
C25 C26 H26B 109.5 . . ?
H26A C26 H26B 109.5 . . ?
C25 C26 H26C 109.5 . . ?
H26A C26 H26C 109.5 . . ?
H26B C26 H26C 109.5 . . ?
C28 C27 C8 115.95(12) . . ?
C28 C27 H27A 108.3 . . ?
C8 C27 H27A 108.3 . . ?
C28 C27 H27B 108.3 . . ?
C8 C27 H27B 108.3 . . ?
H27A C27 H27B 107.4 . . ?
C27 C28 H28A 109.5 . . ?
C27 C28 H28B 109.5 . . ?
H28A C28 H28B 109.5 . . ?
C27 C28 H28C 109.5 . . ?
H28A C28 H28C 109.5 . . ?
H28B C28 H28C 109.5 . . ?
C12 C29 C30 112.93(12) . . ?
C12 C29 H29A 109.0 . . ?
C30 C29 H29A 109.0 . . ?
C12 C29 H29B 109.0 . . ?
C30 C29 H29B 109.0 . . ?
H29A C29 H29B 107.8 . . ?
C29 C30 H30A 109.5 . . ?
C29 C30 H30B 109.5 . . ?
H30A C30 H30B 109.5 . . ?
C29 C30 H30C 109.5 . . ?
H30A C30 H30C 109.5 . . ?
H30B C30 H30C 109.5 . . ?
C13 C31 C32 112.47(12) . . ?
C13 C31 H31A 109.1 . . ?
C32 C31 H31A 109.1 . . ?
C13 C31 H31B 109.1 . . ?
C32 C31 H31B 109.1 . . ?
H31A C31 H31B 107.8 . . ?
C31 C32 H32A 109.5 . . ?
C31 C32 H32B 109.5 . . ?
H32A C32 H32B 109.5 . . ?
C31 C32 H32C 109.5 . . ?
H32A C32 H32C 109.5 . . ?
H32B C32 H32C 109.5 . . ?
C17 C33 C34 112.62(11) . . ?
C17 C33 H33A 109.1 . . ?
C34 C33 H33A 109.1 . . ?
C17 C33 H33B 109.1 . . ?
C34 C33 H33B 109.1 . . ?
H33A C33 H33B 107.8 . . ?
C33 C34 H34A 109.5 . . ?
C33 C34 H34B 109.5 . . ?
H34A C34 H34B 109.5 . . ?
C33 C34 H34C 109.5 . . ?
H34A C34 H34C 109.5 . . ?
H34B C34 H34C 109.5 . . ?
C18 C35 C36 113.14(11) . . ?
C18 C35 H35A 109.0 . . ?
C36 C35 H35A 109.0 . . ?
C18 C35 H35B 109.0 . . ?
C36 C35 H35B 109.0 . . ?
H35A C35 H35B 107.8 . . ?
C35 C36 H36A 109.5 . . ?
C35 C36 H36B 109.5 . . ?
H36A C36 H36B 109.5 . . ?
C35 C36 H36C 109.5 . . ?
H36A C36 H36C 109.5 . . ?
H36B C36 H36C 109.5 . . ?

loop_
_geom_bond_atom_site_label_1
_geom_bond_atom_site_label_2
_geom_bond_distance
_geom_bond_site_symmetry_2
_geom_bond_publ_flag
O1 C3 1.2178(16) . ?
N1 C4 1.3458(16) . ?
N1 C1 1.3731(15) . ?
N2 C6 1.3585(16) . ?
N2 C9 1.3699(15) . ?
N2 H2 0.8800 . ?
N3 C11 1.3498(16) . ?
N3 C14 1.3868(16) . ?
N4 C19 1.3608(15) . ?
N4 C16 1.3735(16) . ?
N4 H4 0.8800 . ?
C1 C20 1.3666(17) . ?
C1 C2 1.5164(16) . ?
C2 C3 1.5157(17) . ?
C2 C23 1.5383(18) . ?
C2 C21 1.5418(17) . ?
C3 C4 1.4862(17) . ?
C4 C5 1.4047(17) . ?
C5 C6 1.3686(18) . ?
C5 H5 0.9500 . ?
C6 C7 1.513(2) . ?
C6 C7B 1.530(18) . ?
C7 O2 1.410(2) . ?
C7 C8 1.565(2) . ?
C7 H7 1.0000 . ?
O2 H2O1 0.8400 . ?
C7B O2B 1.425(17) . ?
C7B C8 1.561(17) . ?
C7B H7B 1.0000 . ?
O2B H2O2 0.8400 . ?
C8 C9 1.5194(17) . ?
C8 C25 1.5405(18) . ?
C8 C27 1.5442(18) . ?
C9 C10 1.3602(18) . ?
C10 C11 1.4216(18) . ?
C10 H10 0.9500 . ?
C11 C12 1.4567(17) . ?
C12 C13 1.3613(18) . ?
C12 C29 1.4998(17) . ?
C13 C14 1.4578(16) . ?
C13 C31 1.4961(18) . ?
C14 C15 1.3848(17) . ?
C15 C16 1.3988(17) . ?
C15 H15 0.9500 . ?
C16 C17 1.4242(17) . ?
C17 C18 1.3855(17) . ?
C17 C33 1.5026(17) . ?
C18 C19 1.4194(17) . ?
C18 C35 1.5016(17) . ?
C19 C20 1.4086(17) . ?
C20 H20 0.9500 . ?
C21 C22 1.520(2) . ?
C21 H21A 0.9900 . ?
C21 H21B 0.9900 . ?
C22 H22A 0.9800 . ?
C22 H22B 0.9800 . ?
C22 H22C 0.9800 . ?
C23 C24 1.5235(19) . ?
C23 H23A 0.9900 . ?
C23 H23B 0.9900 . ?
C24 H24A 0.9800 . ?
C24 H24B 0.9800 . ?
C24 H24C 0.9800 . ?
C25 C26 1.515(2) . ?
C25 H25A 0.9900 . ?
C25 H25B 0.9900 . ?
C26 H26A 0.9800 . ?
C26 H26B 0.9800 . ?
C26 H26C 0.9800 . ?
C27 C28 1.525(2) . ?
C27 H27A 0.9900 . ?
C27 H27B 0.9900 . ?
C28 H28A 0.9800 . ?
C28 H28B 0.9800 . ?
C28 H28C 0.9800 . ?
C29 C30 1.528(2) . ?
C29 H29A 0.9900 . ?
C29 H29B 0.9900 . ?
C30 H30A 0.9800 . ?
C30 H30B 0.9800 . ?
C30 H30C 0.9800 . ?
C31 C32 1.523(2) . ?
C31 H31A 0.9900 . ?
C31 H31B 0.9900 . ?
C32 H32A 0.9800 . ?
C32 H32B 0.9800 . ?
C32 H32C 0.9800 . ?
C33 C34 1.524(2) . ?
C33 H33A 0.9900 . ?
C33 H33B 0.9900 . ?
C34 H34A 0.9800 . ?
C34 H34B 0.9800 . ?
C34 H34C 0.9800 . ?
C35 C36 1.5278(19) . ?
C35 H35A 0.9900 . ?
C35 H35B 0.9900 . ?
C36 H36A 0.9800 . ?
C36 H36B 0.9800 . ?
C36 H36C 0.9800 . ?

loop_
_geom_torsion_atom_site_label_1
_geom_torsion_atom_site_label_2
_geom_torsion_atom_site_label_3
_geom_torsion_atom_site_label_4
_geom_torsion
_geom_torsion_site_symmetry_1
_geom_torsion_site_symmetry_2
_geom_torsion_site_symmetry_3
_geom_torsion_site_symmetry_4
_geom_torsion_publ_flag
C4 N1 C1 C20 178.78(12) . . . . ?
C4 N1 C1 C2 -1.77(14) . . . . ?
C20 C1 C2 C3 -178.91(12) . . . . ?
N1 C1 C2 C3 1.61(14) . . . . ?
C20 C1 C2 C23 -61.87(16) . . . . ?
N1 C1 C2 C23 118.65(12) . . . . ?
C20 C1 C2 C21 63.15(16) . . . . ?
N1 C1 C2 C21 -116.33(12) . . . . ?
C1 C2 C3 O1 177.56(14) . . . . ?
C23 C2 C3 O1 58.55(18) . . . . ?
C21 C2 C3 O1 -63.83(18) . . . . ?
C1 C2 C3 C4 -0.88(13) . . . . ?
C23 C2 C3 C4 -119.88(11) . . . . ?
C21 C2 C3 C4 117.74(11) . . . . ?
C1 N1 C4 C5 -177.06(13) . . . . ?
C1 N1 C4 C3 1.11(14) . . . . ?
O1 C3 C4 N1 -178.44(14) . . . . ?
C2 C3 C4 N1 -0.06(15) . . . . ?
O1 C3 C4 C5 -0.2(2) . . . . ?
C2 C3 C4 C5 178.22(12) . . . . ?
N1 C4 C5 C6 0.1(2) . . . . ?
C3 C4 C5 C6 -177.85(13) . . . . ?
C9 N2 C6 C5 177.88(13) . . . . ?
C9 N2 C6 C7 -3.65(16) . . . . ?
C9 N2 C6 C7B 13.4(10) . . . . ?
C4 C5 C6 N2 -3.8(2) . . . . ?
C4 C5 C6 C7 178.01(14) . . . . ?
C4 C5 C6 C7B 158.6(11) . . . . ?
N2 C6 C7 O2 137.01(13) . . . . ?
C5 C6 C7 O2 -44.5(2) . . . . ?
N2 C6 C7 C8 12.08(16) . . . . ?
C5 C6 C7 C8 -169.40(13) . . . . ?
N2 C6 C7B O2B -130.3(13) . . . . ?
C5 C6 C7B O2B 64.4(18) . . . . ?
N2 C6 C7B C8 -13.8(14) . . . . ?
C5 C6 C7B C8 -179.1(5) . . . . ?
O2B C7B C8 C9 121.9(14) . . . . ?
C6 C7B C8 C9 9.4(13) . . . . ?
O2B C7B C8 C25 -4.9(19) . . . . ?
C6 C7B C8 C25 -117.4(9) . . . . ?
O2B C7B C8 C27 -126.2(15) . . . . ?
C6 C7B C8 C27 121.4(11) . . . . ?
O2 C7 C8 C9 -134.46(13) . . . . ?
C6 C7 C8 C9 -15.00(15) . . . . ?
O2 C7 C8 C25 107.25(15) . . . . ?
C6 C7 C8 C25 -133.29(12) . . . . ?
O2 C7 C8 C27 -17.45(18) . . . . ?
C6 C7 C8 C27 102.02(14) . . . . ?
C6 N2 C9 C10 176.53(12) . . . . ?
C6 N2 C9 C8 -6.89(15) . . . . ?
C25 C8 C9 C10 -51.53(17) . . . . ?
C27 C8 C9 C10 70.38(16) . . . . ?
C7B C8 C9 C10 174.1(9) . . . . ?
C7 C8 C9 C10 -169.78(13) . . . . ?
C25 C8 C9 N2 131.91(11) . . . . ?
C27 C8 C9 N2 -106.18(12) . . . . ?
C7B C8 C9 N2 -2.5(9) . . . . ?
C7 C8 C9 N2 13.66(14) . . . . ?
N2 C9 C10 C11 4.5(2) . . . . ?
C8 C9 C10 C11 -171.48(12) . . . . ?
C14 N3 C11 C10 176.33(12) . . . . ?
C14 N3 C11 C12 -0.73(14) . . . . ?
C9 C10 C11 N3 3.4(2) . . . . ?
C9 C10 C11 C12 -179.82(13) . . . . ?
N3 C11 C12 C13 0.50(15) . . . . ?
C10 C11 C12 C13 -176.65(12) . . . . ?
N3 C11 C12 C29 177.59(12) . . . . ?
C10 C11 C12 C29 0.4(2) . . . . ?
C11 C12 C13 C14 -0.05(14) . . . . ?
C29 C12 C13 C14 -177.03(13) . . . . ?
C11 C12 C13 C31 -179.53(13) . . . . ?
C29 C12 C13 C31 3.5(2) . . . . ?
C11 N3 C14 C15 -176.59(12) . . . . ?
C11 N3 C14 C13 0.69(13) . . . . ?
C12 C13 C14 C15 176.93(12) . . . . ?
C31 C13 C14 C15 -3.6(2) . . . . ?
C12 C13 C14 N3 -0.40(14) . . . . ?
C31 C13 C14 N3 179.10(12) . . . . ?
N3 C14 C15 C16 -1.8(2) . . . . ?
C13 C14 C15 C16 -178.77(12) . . . . ?
C19 N4 C16 C15 -177.66(12) . . . . ?
C19 N4 C16 C17 0.70(14) . . . . ?
C14 C15 C16 N4 -1.7(2) . . . . ?
C14 C15 C16 C17 -179.65(13) . . . . ?
N4 C16 C17 C18 -1.01(14) . . . . ?
C15 C16 C17 C18 177.23(13) . . . . ?
N4 C16 C17 C33 179.00(12) . . . . ?
C15 C16 C17 C33 -2.8(2) . . . . ?
C16 C17 C18 C19 0.93(14) . . . . ?
C33 C17 C18 C19 -179.08(12) . . . . ?
C16 C17 C18 C35 -178.86(12) . . . . ?
C33 C17 C18 C35 1.1(2) . . . . ?
C16 N4 C19 C20 179.68(12) . . . . ?
C16 N4 C19 C18 -0.13(14) . . . . ?
C17 C18 C19 N4 -0.51(14) . . . . ?
C35 C18 C19 N4 179.29(11) . . . . ?
C17 C18 C19 C20 179.68(12) . . . . ?
C35 C18 C19 C20 -0.5(2) . . . . ?
N1 C1 C20 C19 1.9(2) . . . . ?
C2 C1 C20 C19 -177.54(12) . . . . ?
N4 C19 C20 C1 -1.3(2) . . . . ?
C18 C19 C20 C1 178.49(13) . . . . ?
C3 C2 C21 C22 -59.14(15) . . . . ?
C1 C2 C21 C22 52.36(16) . . . . ?
C23 C2 C21 C22 178.67(12) . . . . ?
C3 C2 C23 C24 56.26(15) . . . . ?
C1 C2 C23 C24 -55.04(15) . . . . ?
C21 C2 C23 C24 179.07(11) . . . . ?
C9 C8 C25 C26 179.56(12) . . . . ?
C27 C8 C25 C26 58.46(16) . . . . ?
C7B C8 C25 C26 -56.9(10) . . . . ?
C7 C8 C25 C26 -67.69(16) . . . . ?
C9 C8 C27 C28 47.57(17) . . . . ?
C25 C8 C27 C28 169.80(13) . . . . ?
C7B C8 C27 C28 -59.8(7) . . . . ?
C7 C8 C27 C28 -65.24(17) . . . . ?
C13 C12 C29 C30 98.85(17) . . . . ?
C11 C12 C29 C30 -77.59(17) . . . . ?
C12 C13 C31 C32 88.98(17) . . . . ?
C14 C13 C31 C32 -90.42(17) . . . . ?
C18 C17 C33 C34 -71.32(17) . . . . ?
C16 C17 C33 C34 108.66(15) . . . . ?
C17 C18 C35 C36 105.65(15) . . . . ?
C19 C18 C35 C36 -74.11(16) . . . . ?
